data_1570355
loop_
_publ_author_name
'Specklin, David'
'Boegli, Marie-Christine'
'Coffinet, Ana&#xef;s'
'Escomel, L&#xe9;on'
'Vendier, Laure'
'Grellier, Mary'
'Simonneau, Antoine'

_publ_section_title
;
 An orbitally adapted push-pull template for N<sub>2</sub> activation and
 reduction to diazene-diide.
;
_journal_issue 48
_journal_name_full 'Chemical science'
_journal_page_first 14262
_journal_page_last 14270
_journal_paper_doi 10.1039/d3sc04390h
_journal_volume 14
_journal_year 2023
_chemical_formula_moiety 'C52 H51 B2 F24 N2 O P4 W, C2 H5'
_chemical_formula_sum 'C54 H51 B2 F27 N5 O P4 W'
_chemical_formula_weight 1628.34
_space_group_crystal_system monoclinic
_space_group_IT_number 14
_space_group_name_Hall '-P 2yn'
_space_group_name_H-M_alt 'P 1 21/n 1'
_atom_sites_solution_hydrogens geom
_audit_creation_method SHELXL-2018/3
_audit_update_record
;
2023-07-31 deposited with the CCDC.	2023-11-21 downloaded from the CCDC.
;
_cell_angle_alpha 90
_cell_angle_beta 93.953(2)
_cell_angle_gamma 90
_cell_formula_units_Z 4
_cell_length_a 15.1504(9)
_cell_length_b 23.4318(15)
_cell_length_c 19.2226(11)
_cell_measurement_reflns_used 9827
_cell_measurement_temperature 133(2)
_cell_measurement_theta_max 22.78
_cell_measurement_theta_min 2.20
_cell_volume 6807.8(7)
_computing_structure_refinement 'SHELXL-2018/3 (Sheldrick, 2018)'
_diffrn_ambient_temperature 133(2)
_diffrn_measured_fraction_theta_full 1.000
_diffrn_measured_fraction_theta_max 1.000
_diffrn_measurement_device_type 'Bruker Kappa APEX II'
_diffrn_measurement_method \w-\f
_diffrn_radiation_monochromator graphite
_diffrn_radiation_probe x-ray
_diffrn_radiation_type MoK\a
_diffrn_radiation_wavelength 0.71073
_diffrn_reflns_av_R_equivalents 0.0657
_diffrn_reflns_av_unetI/netI 0.0247
_diffrn_reflns_Laue_measured_fraction_full 1.000
_diffrn_reflns_Laue_measured_fraction_max 1.000
_diffrn_reflns_limit_h_max 15
_diffrn_reflns_limit_h_min -15
_diffrn_reflns_limit_k_max 23
_diffrn_reflns_limit_k_min -23
_diffrn_reflns_limit_l_max 18
_diffrn_reflns_limit_l_min -19
_diffrn_reflns_number 99634
_diffrn_reflns_point_group_measured_fraction_full 1.000
_diffrn_reflns_point_group_measured_fraction_max 1.000
_diffrn_reflns_theta_full 20.815
_diffrn_reflns_theta_max 20.815
_diffrn_reflns_theta_min 1.372
_diffrn_standards_decay_% 0
_diffrn_standards_interval_count 0
_diffrn_standards_interval_time 0
_diffrn_standards_number 0
_exptl_absorpt_coefficient_mu 1.905
_exptl_absorpt_correction_T_max 0.7451
_exptl_absorpt_correction_T_min 0.6530
_exptl_absorpt_correction_type multi-scan
_exptl_absorpt_process_details
;
        [c.f. r.h. blessing, acta cryst. (1995), a51, 33-38]
;
_exptl_crystal_colour orange
_exptl_crystal_density_diffrn 1.589
_exptl_crystal_description block
_exptl_crystal_F_000 3220
_exptl_crystal_size_max 0.120
_exptl_crystal_size_mid 0.080
_exptl_crystal_size_min 0.05
_refine_diff_density_max 3.805
_refine_diff_density_min -1.451
_refine_diff_density_rms 0.131
_refine_ls_extinction_method none
_refine_ls_goodness_of_fit_ref 1.096
_refine_ls_hydrogen_treatment constr
_refine_ls_matrix_type full
_refine_ls_number_parameters 796
_refine_ls_number_reflns 7122
_refine_ls_number_restraints 0
_refine_ls_restrained_S_all 1.096
_refine_ls_R_factor_all 0.1065
_refine_ls_R_factor_gt 0.0821
_refine_ls_shift/su_max 0.032
_refine_ls_shift/su_mean 0.001
_refine_ls_structure_factor_coef Fsqd
_refine_ls_weighting_details 'w=1/[\s^2^(Fo^2^)+(0.0770P)^2^+106.7703P] where P=(Fo^2^+2Fc^2^)/3'
_refine_ls_weighting_scheme calc
_refine_ls_wR_factor_gt 0.1939
_refine_ls_wR_factor_ref 0.2199
_reflns_Friedel_coverage 0.000
_reflns_number_gt 5695
_reflns_number_total 7122
_reflns_threshold_expression 'I > 2\s(I)'
_cod_data_source_file d3sc04390h2.cif
_cod_data_source_block DSN020621
_cod_depositor_comments 'Adding full bibliography for 1570353--1570357.cif.'
_cod_original_sg_symbol_H-M 'P 21/n'
_cod_database_code 1570355
_shelx_shelxl_version_number 2018/3
_shelx_space_group_comment
;
The symmetry employed for this shelxl refinement is uniquely defined
by the following loop, which should always be used as a source of
symmetry information in preference to the above space-group names.
They are only intended as comments.
;

loop_
_space_group_symop_operation_xyz
'x, y, z'
'-x+1/2, y+1/2, -z+1/2'
'-x, -y, -z'
'x-1/2, -y-1/2, z-1/2'

loop_
_atom_site_label
_atom_site_type_symbol
_atom_site_fract_x
_atom_site_fract_y
_atom_site_fract_z
_atom_site_U_iso_or_equiv
_atom_site_adp_type
_atom_site_occupancy
_atom_site_site_symmetry_order
_atom_site_calc_flag
_atom_site_refinement_flags_posn
_atom_site_refinement_flags_adp
_atom_site_refinement_flags_occupancy
_atom_site_disorder_assembly
_atom_site_disorder_group
C1 C 0.0342(11) 0.4801(8) 0.8211(14) 0.122(8) Uani 1 1 d . . . . .
H1A H 0.030232 0.456714 0.863688 0.146 Uiso 1 1 calc R U . . .
H1B H 0.003724 0.459839 0.781179 0.146 Uiso 1 1 calc R U . . .
C2 C -0.0067(15) 0.5393(10) 0.8306(15) 0.139(9) Uani 1 1 d . . . . .
H2A H -0.071539 0.538546 0.819828 0.167 Uiso 1 1 calc R U . . .
H2B H 0.006143 0.553647 0.878627 0.167 Uiso 1 1 calc R U . . .
C3 C 0.0373(13) 0.5737(8) 0.7801(15) 0.128(8) Uani 1 1 d . . . . .
H3A H 0.033661 0.614816 0.791192 0.153 Uiso 1 1 calc R U . . .
H3B H 0.011124 0.567064 0.732175 0.153 Uiso 1 1 calc R U . . .
C4 C 0.1313(13) 0.5527(8) 0.7883(13) 0.116(7) Uani 1 1 d . . . . .
H4A H 0.160242 0.556875 0.743941 0.139 Uiso 1 1 calc R U . . .
H4B H 0.165519 0.574634 0.824975 0.139 Uiso 1 1 calc R U . . .
C5 C 0.2120(12) 0.3513(10) 0.6290(12) 0.123(8) Uani 1 1 d . . . . .
H5A H 0.217437 0.359299 0.578868 0.147 Uiso 1 1 calc R U . . .
H5B H 0.266071 0.330907 0.646951 0.147 Uiso 1 1 calc R U . . .
C6 C 0.1347(18) 0.3148(14) 0.6368(14) 0.173(12) Uani 1 1 d . . . . .
H6A H 0.134969 0.301305 0.685026 0.260 Uiso 1 1 calc R U . . .
H6B H 0.136823 0.281993 0.605285 0.260 Uiso 1 1 calc R U . . .
H6C H 0.080539 0.336696 0.625163 0.260 Uiso 1 1 calc R U . . .
C7 C 0.1037(16) 0.4543(13) 0.6389(10) 0.151(10) Uani 1 1 d . . . . .
H7A H 0.051742 0.435923 0.658072 0.181 Uiso 1 1 calc R U . . .
H7B H 0.104268 0.494725 0.653887 0.181 Uiso 1 1 calc R U . . .
C8 C 0.091(2) 0.4526(14) 0.5585(14) 0.196(14) Uani 1 1 d . . . . .
H8A H 0.027717 0.452794 0.544078 0.293 Uiso 1 1 calc R U . . .
H8B H 0.118085 0.417769 0.541278 0.293 Uiso 1 1 calc R U . . .
H8C H 0.119326 0.486035 0.539019 0.293 Uiso 1 1 calc R U . . .
C9 C 0.2966(17) 0.4507(12) 0.6368(12) 0.136(9) Uani 1 1 d . . . . .
H9A H 0.347495 0.424196 0.642478 0.163 Uiso 1 1 calc R U . . .
H9B H 0.281577 0.455892 0.586297 0.163 Uiso 1 1 calc R U . . .
C10 C 0.3223(16) 0.5076(11) 0.6693(13) 0.151(11) Uani 1 1 d . . . . .
H10A H 0.274753 0.535761 0.658080 0.182 Uiso 1 1 calc R U . . .
H10B H 0.377038 0.521656 0.649721 0.182 Uiso 1 1 calc R U . . .
C11 C 0.4530(10) 0.4756(7) 0.7805(11) 0.100(6) Uani 1 1 d . . . . .
H11A H 0.467336 0.476104 0.831564 0.120 Uiso 1 1 calc R U . . .
H11B H 0.454937 0.435297 0.765383 0.120 Uiso 1 1 calc R U . . .
C12 C 0.5277(14) 0.5080(10) 0.7459(17) 0.171(13) Uani 1 1 d . . . . .
H12A H 0.516301 0.507052 0.695092 0.257 Uiso 1 1 calc R U . . .
H12B H 0.584630 0.489704 0.758782 0.257 Uiso 1 1 calc R U . . .
H12C H 0.529324 0.547727 0.761888 0.257 Uiso 1 1 calc R U . . .
C13 C 0.3628(18) 0.5800(12) 0.824(3) 0.27(3) Uani 1 1 d . . . . .
H13A H 0.318968 0.587952 0.858510 0.322 Uiso 1 1 calc R U . . .
H13B H 0.424251 0.585896 0.843524 0.322 Uiso 1 1 calc R U . . .
C14 C 0.2121(15) 0.3736(11) 0.9709(9) 0.125(8) Uani 1 1 d . . . . .
H14A H 0.253888 0.341381 0.967752 0.150 Uiso 1 1 calc R U . . .
H14B H 0.204993 0.381223 1.020891 0.150 Uiso 1 1 calc R U . . .
C15 C 0.1212(15) 0.3572(12) 0.9342(11) 0.136(9) Uani 1 1 d . . . . .
H15A H 0.076565 0.386592 0.943404 0.163 Uiso 1 1 calc R U . . .
H15B H 0.101046 0.320234 0.952427 0.163 Uiso 1 1 calc R U . . .
C16 C 0.1795(12) 0.2808(8) 0.8345(10) 0.100(6) Uani 1 1 d . . . . .
H16A H 0.190834 0.275009 0.784900 0.120 Uiso 1 1 calc R U . . .
H16B H 0.237853 0.280705 0.861163 0.120 Uiso 1 1 calc R U . . .
C17 C 0.1311(18) 0.2312(11) 0.857(2) 0.201(16) Uani 1 1 d . . . . .
H17A H 0.161187 0.215296 0.899088 0.302 Uiso 1 1 calc R U . . .
H17B H 0.128603 0.202403 0.819680 0.302 Uiso 1 1 calc R U . . .
H17C H 0.070893 0.242619 0.866232 0.302 Uiso 1 1 calc R U . . .
C18 C 0.0168(11) 0.3413(8) 0.8010(10) 0.093(5) Uani 1 1 d . . . . .
H18A H 0.004749 0.372371 0.766876 0.111 Uiso 1 1 calc R U . . .
H18B H 0.015945 0.305005 0.774543 0.111 Uiso 1 1 calc R U . . .
C19 C -0.0565(13) 0.3397(10) 0.8474(11) 0.123(7) Uani 1 1 d . . . . .
H19A H -0.061269 0.301322 0.866973 0.184 Uiso 1 1 calc R U . . .
H19B H -0.111901 0.349575 0.820789 0.184 Uiso 1 1 calc R U . . .
H19C H -0.045149 0.367283 0.885328 0.184 Uiso 1 1 calc R U . . .
C20 C 0.3685(15) 0.4504(13) 0.9729(16) 0.171(12) Uani 1 1 d . . . . .
H20A H 0.411473 0.429963 0.945350 0.205 Uiso 1 1 calc R U . . .
H20B H 0.380933 0.491656 0.968397 0.205 Uiso 1 1 calc R U . . .
C21 C 0.389(2) 0.4344(19) 1.0494(15) 0.28(3) Uani 1 1 d . . . . .
H21A H 0.334128 0.426016 1.071101 0.417 Uiso 1 1 calc R U . . .
H21B H 0.419676 0.466230 1.073852 0.417 Uiso 1 1 calc R U . . .
H21C H 0.427536 0.400576 1.052193 0.417 Uiso 1 1 calc R U . . .
C22 C 0.1911(15) 0.5021(13) 0.9629(11) 0.153(11) Uani 1 1 d . . . . .
H22A H 0.227918 0.536663 0.959208 0.184 Uiso 1 1 calc R U . . .
H22B H 0.137890 0.507086 0.930607 0.184 Uiso 1 1 calc R U . . .
C23 C 0.1620(18) 0.4996(14) 1.0342(15) 0.190(13) Uani 1 1 d . . . . .
H23A H 0.131102 0.463446 1.040852 0.285 Uiso 1 1 calc R U . . .
H23B H 0.121904 0.531478 1.041546 0.285 Uiso 1 1 calc R U . . .
H23C H 0.213639 0.502107 1.067661 0.285 Uiso 1 1 calc R U . . .
C25 C 0.5055(10) 0.2142(8) 0.6067(7) 0.078(5) Uani 1 1 d . . . . .
C26 C 0.3538(11) 0.1918(8) 0.6141(9) 0.084(5) Uani 1 1 d . . . . .
C27 C 0.3568(9) 0.2221(6) 0.6755(7) 0.060(4) Uani 1 1 d . . . . .
C29 C 0.6195(10) 0.3019(7) 0.7671(7) 0.069(4) Uani 1 1 d . . . . .
C30 C 0.6430(13) 0.3585(11) 0.7858(11) 0.100(6) Uani 1 1 d . . . . .
C31 C 0.654(2) 0.3729(17) 0.856(2) 0.176(15) Uani 1 1 d . . . . .
C32 C 0.659(3) 0.335(3) 0.9035(18) 0.21(2) Uani 1 1 d . . . . .
C33 C 0.6297(16) 0.2802(19) 0.8929(13) 0.147(12) Uani 1 1 d . . . . .
C34 C 0.6144(12) 0.2653(10) 0.8214(9) 0.090(5) Uani 1 1 d . . . . .
C35 C 0.6961(10) 0.2327(7) 0.6879(8) 0.073(4) Uani 1 1 d . . . . .
C36 C 0.6963(11) 0.1735(8) 0.6874(10) 0.085(5) Uani 1 1 d . . . . .
C37 C 0.7724(14) 0.1420(8) 0.6885(11) 0.103(6) Uani 1 1 d . . . . .
C38 C 0.8529(14) 0.1670(9) 0.6911(11) 0.105(6) Uani 1 1 d . . . . .
C39 C 0.8569(11) 0.2252(9) 0.6907(8) 0.084(5) Uani 1 1 d . . . . .
C40 C 0.7800(11) 0.2571(8) 0.6900(9) 0.080(5) Uani 1 1 d . . . . .
C41 C 0.6136(10) 0.3250(7) 0.6240(7) 0.066(4) Uani 1 1 d . . . . .
C42 C 0.6660(11) 0.3247(9) 0.5674(9) 0.089(5) Uani 1 1 d . . . . .
C43 C 0.6617(16) 0.3645(12) 0.5158(10) 0.125(8) Uani 1 1 d . . . . .
C44 C 0.6055(17) 0.4083(13) 0.5187(14) 0.159(12) Uani 1 1 d . . . . .
C45 C 0.5512(15) 0.4109(11) 0.5708(11) 0.127(9) Uani 1 1 d . . . . .
C46 C 0.5554(11) 0.3691(8) 0.6217(9) 0.084(5) Uani 1 1 d . . . . .
C47 C 0.4131(10) 0.2536(7) 0.8476(7) 0.067(4) Uani 1 1 d . . . . .
C48 C 0.4267(12) 0.2830(8) 0.9087(9) 0.082(5) Uani 1 1 d . . . . .
C49 C 0.4271(14) 0.2588(11) 0.9752(8) 0.102(6) Uani 1 1 d . . . . .
C50 C 0.4171(14) 0.2020(11) 0.9825(10) 0.103(7) Uani 1 1 d . . . . .
C51 C 0.4028(12) 0.1703(9) 0.9248(11) 0.093(6) Uani 1 1 d . . . . .
C52 C 0.4001(11) 0.1950(7) 0.8588(8) 0.073(4) Uani 1 1 d . . . . .
C53 C 0.5112(9) 0.2448(6) 0.6685(7) 0.056(4) Uani 1 1 d . . . . .
C54 C 0.4312(9) 0.2488(5) 0.7049(6) 0.048(3) Uani 1 1 d . . . . .
C55 C 0.4296(12) 0.1876(9) 0.5788(8) 0.091(6) Uani 1 1 d . . . . .
N1 N 0.3177(8) 0.3745(5) 0.7908(5) 0.060(3) Uani 1 1 d . . . . .
N2 N 0.3641(8) 0.3374(5) 0.7617(5) 0.057(3) Uani 1 1 d . . . . .
F4 F 0.4313(7) 0.1565(6) 0.5200(5) 0.133(5) Uani 1 1 d . . . . .
F5 F 0.2788(6) 0.1657(5) 0.5887(5) 0.108(3) Uani 1 1 d . . . . .
F6 F 0.2795(5) 0.2239(3) 0.7065(4) 0.069(2) Uani 1 1 d . . . . .
F7 F 0.5768(6) 0.2097(5) 0.5692(5) 0.108(4) Uani 1 1 d . . . . .
F8 F 0.6822(14) 0.4270(9) 0.8702(11) 0.249(11) Uani 1 1 d . . . . .
F9 F 0.6657(15) 0.3512(12) 0.9743(8) 0.302(14) Uani 1 1 d . . . . .
F10 F 0.6245(10) 0.2386(10) 0.9422(7) 0.212(9) Uani 1 1 d . . . . .
F11 F 0.5938(6) 0.2095(5) 0.8102(5) 0.093(3) Uani 1 1 d . . . . .
F12 F 0.6564(9) 0.3977(5) 0.7391(8) 0.127(4) Uani 1 1 d . . . . .
F13 F 0.6215(6) 0.1438(4) 0.6853(6) 0.110(4) Uani 1 1 d . . . . .
F14 F 0.7672(8) 0.0852(5) 0.6879(9) 0.155(6) Uani 1 1 d . . . . .
F15 F 0.9370(6) 0.2521(5) 0.6918(6) 0.112(3) Uani 1 1 d . . . . .
F16 F 0.7899(6) 0.3131(4) 0.6934(5) 0.095(3) Uani 1 1 d . . . . .
F17 F 0.9283(7) 0.1372(5) 0.6910(7) 0.133(4) Uani 1 1 d . . . . .
F18 F 0.7248(6) 0.2810(5) 0.5584(5) 0.094(3) Uani 1 1 d . . . . .
F19 F 0.4919(10) 0.4541(7) 0.5728(8) 0.186(8) Uani 1 1 d . . . . .
F20 F 0.4977(6) 0.3746(4) 0.6704(4) 0.083(3) Uani 1 1 d . . . . .
F21 F 0.6032(12) 0.4492(9) 0.4696(10) 0.240(11) Uani 1 1 d . . . . .
F22 F 0.7179(9) 0.3619(7) 0.4638(6) 0.166(6) Uani 1 1 d . . . . .
F23 F 0.4428(8) 0.3401(5) 0.9055(5) 0.115(4) Uani 1 1 d . . . . .
F24 F 0.4413(10) 0.2915(6) 1.0319(5) 0.149(5) Uani 1 1 d . . . . .
F25 F 0.4154(9) 0.1771(6) 1.0439(5) 0.141(5) Uani 1 1 d . . . . .
F26 F 0.3924(9) 0.1125(5) 0.9289(6) 0.134(4) Uani 1 1 d . . . . .
F27 F 0.3851(7) 0.1602(4) 0.8046(5) 0.098(3) Uani 1 1 d . . . . .
P1 P 0.2028(3) 0.42011(19) 0.6771(2) 0.0744(12) Uani 1 1 d . . . . .
P2 P 0.3407(3) 0.50014(19) 0.7649(3) 0.0868(14) Uani 1 1 d . . . . .
P3 P 0.2576(3) 0.4374(3) 0.9304(2) 0.0952(16) Uani 1 1 d . . . . .
P4 P 0.1327(3) 0.35173(19) 0.8423(2) 0.0779(12) Uani 1 1 d . . . . .
W1 W 0.23683(4) 0.42510(3) 0.80423(3) 0.0694(3) Uani 1 1 d . . . . .
O1 O 0.1261(6) 0.4915(4) 0.8082(7) 0.100(4) Uani 1 1 d . . . . .
B1 B 0.4072(10) 0.2839(7) 0.7732(8) 0.057(4) Uani 1 1 d . . . . .
B2 B 0.6077(11) 0.2756(7) 0.6868(8) 0.062(4) Uani 1 1 d . . . . .
C100 C 0.348(3) 0.599(2) 0.772(3) 0.29(3) Uiso 1 1 d . . . . .
H10C H 0.389623 0.585146 0.739849 0.429 Uiso 1 1 calc R U . . .
H10D H 0.352242 0.640803 0.776082 0.429 Uiso 1 1 calc R U . . .
H10E H 0.287322 0.588738 0.755308 0.429 Uiso 1 1 calc R U . . .

loop_
_atom_site_aniso_label
_atom_site_aniso_U_11
_atom_site_aniso_U_22
_atom_site_aniso_U_33
_atom_site_aniso_U_23
_atom_site_aniso_U_13
_atom_site_aniso_U_12
C1 0.066(12) 0.092(14) 0.21(2) 0.020(15) 0.035(13) 0.023(10)
C2 0.102(16) 0.117(18) 0.20(3) 0.031(18) 0.054(17) 0.018(14)
C3 0.083(14) 0.080(13) 0.22(3) 0.022(15) 0.040(15) 0.014(11)
C4 0.096(14) 0.078(13) 0.18(2) 0.030(13) 0.045(14) 0.017(11)
C5 0.054(11) 0.17(2) 0.146(19) 0.055(16) -0.019(11) -0.016(12)
C6 0.14(2) 0.24(3) 0.14(2) 0.03(2) -0.008(18) 0.05(2)
C7 0.14(2) 0.23(3) 0.072(14) 0.017(16) -0.018(13) 0.08(2)
C8 0.21(3) 0.22(3) 0.15(2) 0.03(2) -0.03(2) 0.11(3)
C9 0.16(2) 0.14(2) 0.115(18) 0.059(17) 0.040(15) 0.026(18)
C10 0.15(2) 0.13(2) 0.18(2) 0.082(19) 0.118(19) 0.011(17)
C11 0.071(11) 0.075(12) 0.158(18) -0.031(12) 0.041(11) 0.002(9)
C12 0.094(16) 0.105(17) 0.32(4) -0.07(2) 0.07(2) -0.035(13)
C13 0.10(2) 0.13(2) 0.60(9) 0.11(4) 0.20(4) 0.047(17)
C14 0.15(2) 0.18(2) 0.045(10) 0.022(12) 0.006(11) -0.012(17)
C15 0.122(18) 0.19(2) 0.100(16) 0.036(16) 0.031(14) -0.038(17)
C16 0.088(12) 0.110(15) 0.107(14) 0.029(12) 0.043(11) 0.004(11)
C17 0.14(2) 0.12(2) 0.36(5) 0.09(3) 0.08(3) 0.018(17)
C18 0.095(13) 0.085(12) 0.100(13) 0.010(10) 0.020(11) -0.008(10)
C19 0.103(15) 0.16(2) 0.111(16) -0.010(14) 0.025(13) -0.022(14)
C20 0.109(18) 0.19(3) 0.21(3) -0.07(2) -0.010(19) 0.053(18)
C21 0.21(3) 0.50(7) 0.12(2) -0.13(3) -0.08(2) 0.10(4)
C22 0.106(16) 0.26(3) 0.099(16) -0.063(18) 0.031(13) 0.031(18)
C23 0.16(2) 0.23(3) 0.19(3) -0.08(2) 0.09(2) 0.01(2)
C25 0.054(10) 0.129(15) 0.052(9) -0.030(10) 0.002(8) -0.003(9)
C26 0.068(11) 0.100(13) 0.084(12) -0.020(10) -0.003(10) -0.013(10)
C27 0.063(10) 0.072(10) 0.046(8) -0.003(8) 0.000(8) 0.005(8)
C29 0.069(10) 0.093(12) 0.042(9) -0.016(9) -0.006(7) 0.007(9)
C30 0.100(14) 0.118(18) 0.078(14) -0.053(14) -0.013(11) 0.000(13)
C31 0.15(2) 0.19(4) 0.18(3) -0.11(3) -0.06(2) 0.00(2)
C32 0.21(4) 0.33(7) 0.08(2) -0.03(3) -0.06(2) -0.04(4)
C33 0.081(15) 0.28(4) 0.075(19) 0.02(2) -0.022(12) 0.04(2)
C34 0.086(13) 0.124(18) 0.056(13) -0.001(12) -0.021(9) 0.013(12)
C35 0.059(10) 0.086(13) 0.073(10) -0.012(9) 0.005(8) -0.005(9)
C36 0.053(11) 0.075(13) 0.126(15) -0.021(10) 0.002(9) 0.016(10)
C37 0.088(15) 0.074(14) 0.148(19) -0.013(12) 0.013(12) -0.002(12)
C38 0.089(16) 0.079(15) 0.144(19) -0.001(12) -0.021(12) 0.030(13)
C39 0.052(11) 0.121(17) 0.078(11) -0.012(11) -0.011(8) -0.009(11)
C40 0.080(13) 0.072(12) 0.085(12) -0.013(9) -0.011(9) 0.008(10)
C41 0.060(9) 0.081(11) 0.058(9) -0.017(8) 0.008(8) 0.005(9)
C42 0.071(11) 0.129(16) 0.068(11) 0.015(11) 0.017(9) 0.010(11)
C43 0.129(18) 0.17(2) 0.083(14) 0.046(15) 0.060(13) 0.023(17)
C44 0.13(2) 0.20(3) 0.16(2) 0.11(2) 0.067(18) 0.07(2)
C45 0.114(16) 0.16(2) 0.114(16) 0.072(16) 0.070(14) 0.039(15)
C46 0.082(12) 0.103(14) 0.073(11) 0.015(10) 0.040(10) 0.016(11)
C47 0.072(10) 0.082(12) 0.046(9) -0.003(8) 0.006(7) 0.021(8)
C48 0.103(13) 0.072(12) 0.070(13) 0.004(10) 0.000(9) 0.022(10)
C49 0.137(17) 0.134(19) 0.035(11) 0.011(12) 0.003(9) 0.046(14)
C50 0.128(17) 0.13(2) 0.051(13) 0.028(14) 0.026(11) 0.060(14)
C51 0.100(13) 0.089(15) 0.095(16) 0.046(13) 0.033(11) 0.028(11)
C52 0.089(12) 0.075(12) 0.059(10) 0.018(10) 0.030(8) 0.027(9)
C53 0.057(9) 0.064(9) 0.046(8) -0.012(7) -0.013(7) 0.003(7)
C54 0.058(9) 0.047(8) 0.039(7) 0.002(6) -0.001(7) 0.002(7)
C55 0.085(13) 0.141(17) 0.049(10) -0.032(10) 0.005(9) -0.014(11)
N1 0.068(8) 0.077(9) 0.034(6) 0.011(6) 0.008(6) -0.033(7)
N2 0.075(8) 0.058(8) 0.037(6) 0.007(6) 0.001(6) -0.028(7)
F4 0.114(8) 0.205(13) 0.081(7) -0.083(8) 0.005(6) -0.034(8)
F5 0.080(6) 0.142(9) 0.101(7) -0.046(7) -0.007(5) -0.031(6)
F6 0.051(5) 0.080(6) 0.078(5) -0.004(4) 0.030(4) 0.000(4)
F7 0.075(6) 0.178(11) 0.073(6) -0.069(6) 0.025(5) -0.026(6)
F8 0.26(2) 0.23(2) 0.24(2) -0.162(18) -0.048(16) -0.047(16)
F9 0.32(2) 0.48(4) 0.093(11) -0.137(17) -0.094(13) 0.02(2)
F10 0.156(13) 0.41(3) 0.066(8) 0.065(13) -0.027(8) 0.073(15)
F11 0.083(6) 0.124(9) 0.074(6) 0.034(6) 0.004(5) 0.033(6)
F12 0.145(10) 0.086(8) 0.151(12) -0.047(8) 0.016(9) -0.026(7)
F13 0.068(6) 0.072(6) 0.191(11) -0.024(7) 0.027(6) 0.000(5)
F14 0.107(9) 0.068(8) 0.30(2) 0.003(9) 0.042(10) 0.022(6)
F15 0.068(7) 0.135(9) 0.130(9) -0.017(7) -0.015(6) -0.010(6)
F16 0.080(6) 0.077(7) 0.125(8) -0.020(6) -0.012(5) -0.007(5)
F17 0.080(7) 0.120(9) 0.197(13) -0.005(8) -0.002(7) 0.038(7)
F18 0.077(6) 0.122(8) 0.086(6) -0.013(6) 0.023(5) 0.014(6)
F19 0.192(13) 0.182(13) 0.197(14) 0.132(12) 0.123(12) 0.114(12)
F20 0.102(6) 0.079(6) 0.072(5) 0.017(5) 0.034(5) 0.025(5)
F21 0.217(17) 0.30(2) 0.218(17) 0.185(17) 0.141(14) 0.131(16)
F22 0.142(10) 0.253(17) 0.113(9) 0.060(10) 0.073(8) 0.048(11)
F23 0.170(11) 0.097(8) 0.070(6) -0.018(6) -0.040(6) 0.017(7)
F24 0.214(14) 0.175(12) 0.054(6) -0.020(7) -0.028(7) 0.066(10)
F25 0.171(11) 0.181(12) 0.073(7) 0.047(8) 0.023(7) 0.071(10)
F26 0.169(11) 0.104(9) 0.134(10) 0.062(8) 0.052(8) 0.037(8)
F27 0.146(9) 0.069(6) 0.081(7) 0.008(5) 0.025(6) 0.016(6)
P1 0.071(3) 0.082(3) 0.069(3) 0.012(2) -0.003(2) 0.020(2)
P2 0.077(3) 0.065(3) 0.125(4) -0.001(3) 0.049(3) 0.004(2)
P3 0.086(3) 0.135(5) 0.065(3) -0.023(3) 0.009(2) -0.002(3)
P4 0.070(3) 0.074(3) 0.091(3) 0.015(2) 0.019(2) 0.000(2)
W1 0.0690(5) 0.0668(5) 0.0752(5) 0.0017(3) 0.0260(3) -0.0004(3)
O1 0.057(7) 0.061(7) 0.188(13) 0.038(7) 0.054(7) 0.006(5)
B1 0.055(10) 0.066(12) 0.050(10) 0.008(8) -0.004(8) -0.004(9)
B2 0.068(11) 0.066(11) 0.053(10) -0.008(9) 0.003(8) 0.012(9)

loop_
_atom_type_symbol
_atom_type_description
_atom_type_scat_dispersion_real
_atom_type_scat_dispersion_imag
_atom_type_scat_source
C C 0.0033 0.0016 'International Tables Vol C Tables 4.2.6.8 and 6.1.1.4'
H H 0.0000 0.0000 'International Tables Vol C Tables 4.2.6.8 and 6.1.1.4'
N N 0.0061 0.0033 'International Tables Vol C Tables 4.2.6.8 and 6.1.1.4'
F F 0.0171 0.0103 'International Tables Vol C Tables 4.2.6.8 and 6.1.1.4'
P P 0.1023 0.0942 'International Tables Vol C Tables 4.2.6.8 and 6.1.1.4'
W W -0.8490 6.8722 'International Tables Vol C Tables 4.2.6.8 and 6.1.1.4'
O O 0.0106 0.0060 'International Tables Vol C Tables 4.2.6.8 and 6.1.1.4'
B B 0.0013 0.0007 'International Tables Vol C Tables 4.2.6.8 and 6.1.1.4'

loop_
_geom_angle_atom_site_label_1
_geom_angle_atom_site_label_2
_geom_angle_atom_site_label_3
_geom_angle
_geom_angle_site_symmetry_1
_geom_angle_site_symmetry_3
_geom_angle_publ_flag
O1 C1 C2 104.7(15) . . ?
O1 C1 H1A 110.8 . . ?
C2 C1 H1A 110.8 . . ?
O1 C1 H1B 110.8 . . ?
C2 C1 H1B 110.8 . . ?
H1A C1 H1B 108.9 . . ?
C3 C2 C1 102.4(18) . . ?
C3 C2 H2A 111.3 . . ?
C1 C2 H2A 111.3 . . ?
C3 C2 H2B 111.3 . . ?
C1 C2 H2B 111.3 . . ?
H2A C2 H2B 109.2 . . ?
C2 C3 C4 102.9(18) . . ?
C2 C3 H3A 111.2 . . ?
C4 C3 H3A 111.2 . . ?
C2 C3 H3B 111.2 . . ?
C4 C3 H3B 111.2 . . ?
H3A C3 H3B 109.1 . . ?
O1 C4 C3 105.9(15) . . ?
O1 C4 H4A 110.5 . . ?
C3 C4 H4A 110.5 . . ?
O1 C4 H4B 110.5 . . ?
C3 C4 H4B 110.5 . . ?
H4A C4 H4B 108.7 . . ?
C6 C5 P1 111.4(18) . . ?
C6 C5 H5A 109.3 . . ?
P1 C5 H5A 109.3 . . ?
C6 C5 H5B 109.3 . . ?
P1 C5 H5B 109.3 . . ?
H5A C5 H5B 108.0 . . ?
C5 C6 H6A 109.5 . . ?
C5 C6 H6B 109.5 . . ?
H6A C6 H6B 109.5 . . ?
C5 C6 H6C 109.5 . . ?
H6A C6 H6C 109.5 . . ?
H6B C6 H6C 109.5 . . ?
C8 C7 P1 115.8(17) . . ?
C8 C7 H7A 108.3 . . ?
P1 C7 H7A 108.3 . . ?
C8 C7 H7B 108.3 . . ?
P1 C7 H7B 108.3 . . ?
H7A C7 H7B 107.4 . . ?
C7 C8 H8A 109.5 . . ?
C7 C8 H8B 109.5 . . ?
H8A C8 H8B 109.5 . . ?
C7 C8 H8C 109.5 . . ?
H8A C8 H8C 109.5 . . ?
H8B C8 H8C 109.5 . . ?
C10 C9 P1 111.1(16) . . ?
C10 C9 H9A 109.4 . . ?
P1 C9 H9A 109.4 . . ?
C10 C9 H9B 109.4 . . ?
P1 C9 H9B 109.4 . . ?
H9A C9 H9B 108.0 . . ?
C9 C10 P2 110.1(14) . . ?
C9 C10 H10A 109.6 . . ?
P2 C10 H10A 109.6 . . ?
C9 C10 H10B 109.6 . . ?
P2 C10 H10B 109.6 . . ?
H10A C10 H10B 108.2 . . ?
C12 C11 P2 118.8(16) . . ?
C12 C11 H11A 107.6 . . ?
P2 C11 H11A 107.6 . . ?
C12 C11 H11B 107.6 . . ?
P2 C11 H11B 107.6 . . ?
H11A C11 H11B 107.1 . . ?
C11 C12 H12A 109.5 . . ?
C11 C12 H12B 109.5 . . ?
H12A C12 H12B 109.5 . . ?
C11 C12 H12C 109.5 . . ?
H12A C12 H12C 109.5 . . ?
H12B C12 H12C 109.5 . . ?
C100 C13 P2 82(5) . . ?
C100 C13 H13A 114.9 . . ?
P2 C13 H13A 114.9 . . ?
C100 C13 H13B 114.9 . . ?
P2 C13 H13B 114.9 . . ?
H13A C13 H13B 112.0 . . ?
C15 C14 P3 110.8(14) . . ?
C15 C14 H14A 109.5 . . ?
P3 C14 H14A 109.5 . . ?
C15 C14 H14B 109.5 . . ?
P3 C14 H14B 109.5 . . ?
H14A C14 H14B 108.1 . . ?
C14 C15 P4 108.8(13) . . ?
C14 C15 H15A 109.9 . . ?
P4 C15 H15A 109.9 . . ?
C14 C15 H15B 109.9 . . ?
P4 C15 H15B 109.9 . . ?
H15A C15 H15B 108.3 . . ?
C17 C16 P4 119.9(15) . . ?
C17 C16 H16A 107.3 . . ?
P4 C16 H16A 107.3 . . ?
C17 C16 H16B 107.3 . . ?
P4 C16 H16B 107.3 . . ?
H16A C16 H16B 106.9 . . ?
C16 C17 H17A 109.5 . . ?
C16 C17 H17B 109.5 . . ?
H17A C17 H17B 109.5 . . ?
C16 C17 H17C 109.5 . . ?
H17A C17 H17C 109.5 . . ?
H17B C17 H17C 109.5 . . ?
C19 C18 P4 117.8(14) . . ?
C19 C18 H18A 107.8 . . ?
P4 C18 H18A 107.8 . . ?
C19 C18 H18B 107.8 . . ?
P4 C18 H18B 107.8 . . ?
H18A C18 H18B 107.2 . . ?
C18 C19 H19A 109.5 . . ?
C18 C19 H19B 109.5 . . ?
H19A C19 H19B 109.5 . . ?
C18 C19 H19C 109.5 . . ?
H19A C19 H19C 109.5 . . ?
H19B C19 H19C 109.5 . . ?
C21 C20 P3 120(2) . . ?
C21 C20 H20A 107.2 . . ?
P3 C20 H20A 107.2 . . ?
C21 C20 H20B 107.2 . . ?
P3 C20 H20B 107.2 . . ?
H20A C20 H20B 106.8 . . ?
C20 C21 H21A 109.5 . . ?
C20 C21 H21B 109.5 . . ?
H21A C21 H21B 109.5 . . ?
C20 C21 H21C 109.5 . . ?
H21A C21 H21C 109.5 . . ?
H21B C21 H21C 109.5 . . ?
C23 C22 P3 118(2) . . ?
C23 C22 H22A 107.9 . . ?
P3 C22 H22A 107.9 . . ?
C23 C22 H22B 107.9 . . ?
P3 C22 H22B 107.9 . . ?
H22A C22 H22B 107.2 . . ?
C22 C23 H23A 109.5 . . ?
C22 C23 H23B 109.5 . . ?
H23A C23 H23B 109.5 . . ?
C22 C23 H23C 109.5 . . ?
H23A C23 H23C 109.5 . . ?
H23B C23 H23C 109.5 . . ?
F7 C25 C55 115.8(13) . . ?
F7 C25 C53 119.7(13) . . ?
C55 C25 C53 124.5(14) . . ?
F5 C26 C27 121.3(15) . . ?
F5 C26 C55 119.9(15) . . ?
C27 C26 C55 118.8(15) . . ?
F6 C27 C26 114.7(13) . . ?
F6 C27 C54 120.9(12) . . ?
C26 C27 C54 124.4(14) . . ?
C34 C29 C30 115.1(17) . . ?
C34 C29 B2 118.1(16) . . ?
C30 C29 B2 126.5(16) . . ?
F12 C30 C31 119(3) . . ?
F12 C30 C29 122.2(16) . . ?
C31 C30 C29 119(3) . . ?
C32 C31 F8 120(4) . . ?
C32 C31 C30 122(4) . . ?
F8 C31 C30 116(4) . . ?
C31 C32 C33 123(4) . . ?
C31 C32 F9 120(5) . . ?
C33 C32 F9 114(4) . . ?
F10 C33 C32 127(3) . . ?
F10 C33 C34 119(3) . . ?
C32 C33 C34 114(3) . . ?
F11 C34 C29 120.8(15) . . ?
F11 C34 C33 114(2) . . ?
C29 C34 C33 125(3) . . ?
C36 C35 C40 114.2(15) . . ?
C36 C35 B2 127.1(14) . . ?
C40 C35 B2 118.8(15) . . ?
F13 C36 C37 115.7(16) . . ?
F13 C36 C35 121.5(14) . . ?
C37 C36 C35 122.8(17) . . ?
F14 C37 C38 119.0(18) . . ?
F14 C37 C36 119.3(18) . . ?
C38 C37 C36 121.7(19) . . ?
F17 C38 C37 122.9(19) . . ?
F17 C38 C39 119(2) . . ?
C37 C38 C39 118.2(17) . . ?
F15 C39 C38 120.0(17) . . ?
F15 C39 C40 120.0(18) . . ?
C38 C39 C40 120.0(17) . . ?
F16 C40 C39 116.2(16) . . ?
F16 C40 C35 120.7(15) . . ?
C39 C40 C35 123.1(17) . . ?
C46 C41 C42 112.5(15) . . ?
C46 C41 B2 118.8(13) . . ?
C42 C41 B2 128.3(14) . . ?
C43 C42 F18 114.7(16) . . ?
C43 C42 C41 124.4(18) . . ?
F18 C42 C41 120.9(16) . . ?
C44 C43 F22 120(2) . . ?
C44 C43 C42 119.6(18) . . ?
F22 C43 C42 120(2) . . ?
C43 C44 C45 119(2) . . ?
C43 C44 F21 120(2) . . ?
C45 C44 F21 120(2) . . ?
C44 C45 F19 119.9(19) . . ?
C44 C45 C46 120(2) . . ?
F19 C45 C46 120.4(16) . . ?
F20 C46 C41 120.5(15) . . ?
F20 C46 C45 115.4(16) . . ?
C41 C46 C45 124.1(15) . . ?
C48 C47 C52 111.9(14) . . ?
C48 C47 B1 123.0(15) . . ?
C52 C47 B1 125.0(14) . . ?
F23 C48 C47 118.2(15) . . ?
F23 C48 C49 116.8(17) . . ?
C47 C48 C49 125.1(18) . . ?
F24 C49 C50 119.6(17) . . ?
F24 C49 C48 120(2) . . ?
C50 C49 C48 120.1(19) . . ?
F25 C50 C51 119(2) . . ?
F25 C50 C49 123(2) . . ?
C51 C50 C49 118.3(17) . . ?
C50 C51 F26 120.9(18) . . ?
C50 C51 C52 121.2(19) . . ?
F26 C51 C52 118(2) . . ?
F27 C52 C51 116.9(17) . . ?
F27 C52 C47 119.7(13) . . ?
C51 C52 C47 123.4(18) . . ?
C25 C53 C54 116.3(12) . . ?
C25 C53 B2 114.4(12) . . ?
C54 C53 B2 129.1(11) . . ?
C27 C54 C53 117.6(11) . . ?
C27 C54 B1 110.0(12) . . ?
C53 C54 B1 132.2(12) . . ?
F4 C55 C26 121.3(15) . . ?
F4 C55 C25 120.3(15) . . ?
C26 C55 C25 118.4(14) . . ?
N2 N1 W1 161.6(9) . . ?
N1 N2 B1 142.6(12) . . ?
C7 P1 C9 107.8(12) . . ?
C7 P1 C5 105.6(11) . . ?
C9 P1 C5 92.5(11) . . ?
C7 P1 W1 119.4(7) . . ?
C9 P1 W1 106.7(9) . . ?
C5 P1 W1 120.9(7) . . ?
C11 P2 C10 105.8(10) . . ?
C11 P2 C13 94.4(10) . . ?
C10 P2 C13 116.0(15) . . ?
C11 P2 C100 105.6(14) . . ?
C10 P2 C100 88.3(15) . . ?
C13 P2 C100 27.8(17) . . ?
C11 P2 W1 109.3(6) . . ?
C10 P2 W1 108.1(8) . . ?
C13 P2 W1 121.1(8) . . ?
C100 P2 W1 134.9(13) . . ?
C14 P3 C20 107.6(13) . . ?
C14 P3 C22 106.2(11) . . ?
C20 P3 C22 101.8(11) . . ?
C14 P3 W1 107.4(6) . . ?
C20 P3 W1 120.7(10) . . ?
C22 P3 W1 112.2(7) . . ?
C15 P4 C16 102.2(11) . . ?
C15 P4 C18 105.7(9) . . ?
C16 P4 C18 101.7(9) . . ?
C15 P4 W1 110.4(8) . . ?
C16 P4 W1 110.5(6) . . ?
C18 P4 W1 123.9(6) . . ?
N1 W1 O1 173.3(5) . . ?
N1 W1 P3 100.6(4) . . ?
O1 W1 P3 86.1(4) . . ?
N1 W1 P1 85.5(3) . . ?
O1 W1 P1 87.8(4) . . ?
P3 W1 P1 173.86(16) . . ?
N1 W1 P4 92.3(3) . . ?
O1 W1 P4 88.8(3) . . ?
P3 W1 P4 80.16(17) . . ?
P1 W1 P4 99.55(16) . . ?
N1 W1 P2 88.3(3) . . ?
O1 W1 P2 90.6(3) . . ?
P3 W1 P2 100.16(18) . . ?
P1 W1 P2 80.06(17) . . ?
P4 W1 P2 179.26(16) . . ?
C1 O1 C4 106.8(12) . . ?
C1 O1 W1 126.3(9) . . ?
C4 O1 W1 126.4(9) . . ?
N2 B1 C47 121.9(13) . . ?
N2 B1 C54 116.7(12) . . ?
C47 B1 C54 120.1(13) . . ?
C53 B2 C29 113.5(12) . . ?
C53 B2 C35 115.9(12) . . ?
C29 B2 C35 100.2(11) . . ?
C53 B2 C41 103.8(11) . . ?
C29 B2 C41 113.9(13) . . ?
C35 B2 C41 109.9(12) . . ?
C13 C100 P2 70(4) . . ?
C13 C100 H10C 109.5 . . ?
P2 C100 H10C 69.8 . . ?
C13 C100 H10D 109.5 . . ?
P2 C100 H10D 178.4 . . ?
H10C C100 H10D 109.5 . . ?
C13 C100 H10E 109.5 . . ?
P2 C100 H10E 72.1 . . ?
H10C C100 H10E 109.5 . . ?
H10D C100 H10E 109.5 . . ?

loop_
_geom_bond_atom_site_label_1
_geom_bond_atom_site_label_2
_geom_bond_distance
_geom_bond_site_symmetry_2
_geom_bond_publ_flag
C1 O1 1.456(19) . ?
C1 C2 1.53(3) . ?
C1 H1A 0.9900 . ?
C1 H1B 0.9900 . ?
C2 C3 1.46(3) . ?
C2 H2A 0.9900 . ?
C2 H2B 0.9900 . ?
C3 C4 1.50(3) . ?
C3 H3A 0.9900 . ?
C3 H3B 0.9900 . ?
C4 O1 1.49(2) . ?
C4 H4A 0.9900 . ?
C4 H4B 0.9900 . ?
C5 C6 1.47(3) . ?
C5 P1 1.87(3) . ?
C5 H5A 0.9900 . ?
C5 H5B 0.9900 . ?
C6 H6A 0.9800 . ?
C6 H6B 0.9800 . ?
C6 H6C 0.9800 . ?
C7 C8 1.55(3) . ?
C7 P1 1.81(2) . ?
C7 H7A 0.9900 . ?
C7 H7B 0.9900 . ?
C8 H8A 0.9800 . ?
C8 H8B 0.9800 . ?
C8 H8C 0.9800 . ?
C9 C10 1.51(3) . ?
C9 P1 1.81(2) . ?
C9 H9A 0.9900 . ?
C9 H9B 0.9900 . ?
C10 P2 1.85(3) . ?
C10 H10A 0.9900 . ?
C10 H10B 0.9900 . ?
C11 C12 1.55(3) . ?
C11 P2 1.801(17) . ?
C11 H11A 0.9900 . ?
C11 H11B 0.9900 . ?
C12 H12A 0.9800 . ?
C12 H12B 0.9800 . ?
C12 H12C 0.9800 . ?
C13 C100 1.10(6) . ?
C13 P2 2.20(4) . ?
C13 H13A 0.9900 . ?
C13 H13B 0.9900 . ?
C14 C15 1.55(3) . ?
C14 P3 1.84(2) . ?
C14 H14A 0.9900 . ?
C14 H14B 0.9900 . ?
C15 P4 1.79(2) . ?
C15 H15A 0.9900 . ?
C15 H15B 0.9900 . ?
C16 C17 1.45(3) . ?
C16 P4 1.818(19) . ?
C16 H16A 0.9900 . ?
C16 H16B 0.9900 . ?
C17 H17A 0.9800 . ?
C17 H17B 0.9800 . ?
C17 H17C 0.9800 . ?
C18 C19 1.47(2) . ?
C18 P4 1.892(18) . ?
C18 H18A 0.9900 . ?
C18 H18B 0.9900 . ?
C19 H19A 0.9800 . ?
C19 H19B 0.9800 . ?
C19 H19C 0.9800 . ?
C20 C21 1.53(4) . ?
C20 P3 1.84(2) . ?
C20 H20A 0.9900 . ?
C20 H20B 0.9900 . ?
C21 H21A 0.9800 . ?
C21 H21B 0.9800 . ?
C21 H21C 0.9800 . ?
C22 C23 1.47(3) . ?
C22 P3 1.95(2) . ?
C22 H22A 0.9900 . ?
C22 H22B 0.9900 . ?
C23 H23A 0.9800 . ?
C23 H23B 0.9800 . ?
C23 H23C 0.9800 . ?
C25 F7 1.344(16) . ?
C25 C55 1.38(2) . ?
C25 C53 1.386(19) . ?
C26 F5 1.352(17) . ?
C26 C27 1.37(2) . ?
C26 C55 1.38(2) . ?
C27 F6 1.351(15) . ?
C27 C54 1.377(18) . ?
C29 C34 1.36(2) . ?
C29 C30 1.41(3) . ?
C29 B2 1.66(2) . ?
C30 F12 1.31(2) . ?
C30 C31 1.39(4) . ?
C31 C32 1.28(5) . ?
C31 F8 1.36(4) . ?
C32 C33 1.37(5) . ?
C32 F9 1.41(4) . ?
C33 F10 1.36(4) . ?
C33 C34 1.42(3) . ?
C34 F11 1.36(2) . ?
C35 C36 1.39(2) . ?
C35 C40 1.39(2) . ?
C35 B2 1.67(2) . ?
C36 F13 1.329(18) . ?
C36 C37 1.37(2) . ?
C37 F14 1.33(2) . ?
C37 C38 1.35(3) . ?
C38 F17 1.34(2) . ?
C38 C39 1.37(3) . ?
C39 F15 1.365(18) . ?
C39 C40 1.38(2) . ?
C40 F16 1.323(19) . ?
C41 C46 1.36(2) . ?
C41 C42 1.39(2) . ?
C41 B2 1.68(2) . ?
C42 C43 1.36(3) . ?
C42 F18 1.37(2) . ?
C43 C44 1.34(3) . ?
C43 F22 1.36(2) . ?
C44 C45 1.34(3) . ?
C44 F21 1.34(2) . ?
C45 F19 1.36(2) . ?
C45 C46 1.38(2) . ?
C46 F20 1.332(16) . ?
C47 C48 1.37(2) . ?
C47 C52 1.41(2) . ?
C47 B1 1.59(2) . ?
C48 F23 1.363(19) . ?
C48 C49 1.40(2) . ?
C49 F24 1.34(2) . ?
C49 C50 1.35(3) . ?
C50 F25 1.32(2) . ?
C50 C51 1.34(3) . ?
C51 F26 1.37(2) . ?
C51 C52 1.39(2) . ?
C52 F27 1.330(18) . ?
C53 C54 1.444(18) . ?
C53 B2 1.65(2) . ?
C54 B1 1.61(2) . ?
C55 F4 1.347(18) . ?
N1 N2 1.272(16) . ?
N1 W1 1.737(14) . ?
N2 B1 1.42(2) . ?
P1 W1 2.466(4) . ?
P2 C100 2.33(5) . ?
P2 W1 2.510(4) . ?
P3 W1 2.440(5) . ?
P4 W1 2.477(4) . ?
W1 O1 2.294(10) . ?
C100 H10C 0.9800 . ?
C100 H10D 0.9800 . ?
C100 H10E 0.9800 . ?
